data_9000127
loop_
_publ_author_name
'Ross, M.'
'Evans, H. T.'

_publ_section_title
;Studies of the torbernite minerals (I): The crystal structure of abernathyite
 and the structurally related compounds NH4(UO2AsO4).3H2O and
 K(H3O)(UO2AsO4)2.6H2O Sample : Abernathyite - NH4
;
_journal_name_full 'American Mineralogist'
_journal_page_first 1578
_journal_page_last 1602
_journal_volume 49
_journal_year 1964
_chemical_formula_sum 'As H3 N O9 U'
_chemical_name_mineral Abernathyite
_space_group_IT_number 130
_symmetry_space_group_name_Hall '-P 4a 2ac'
_symmetry_space_group_name_H-M 'P 4/n c c :2'
_cell_angle_alpha 90
_cell_angle_beta 90
_cell_angle_gamma 90
_cell_formula_units_Z 4
_cell_length_a 7.189
_cell_length_b 7.189
_cell_length_c 18.191
_cell_volume 940.142
_exptl_crystal_density_diffrn 3.349
_cod_original_sg_symbol_H-M 'P 4/n c c'
_cod_original_formula_sum 'As U O9 (N H3)'
_cod_database_code 9000127
_cod_duplicate_entry 9014290
_cod_related_optimal_entry_code 9014290

loop_
_symmetry_equiv_pos_as_xyz
x,y,z
1/2-y,1/2-x,1/2+z
1/2+y,1/2+x,1/2-z
1/2+y,-x,-z
1/2-y,x,z
x,1/2-y,1/2+z
-x,1/2+y,1/2-z
1/2+x,1/2+y,-z
1/2-x,1/2-y,z
y,x,1/2+z
-y,-x,1/2-z
-y,1/2+x,-z
y,1/2-x,z
1/2-x,y,1/2+z
1/2+x,-y,1/2-z
-x,-y,-z

loop_
_atom_site_label
_atom_site_fract_x
_atom_site_fract_y
_atom_site_fract_z
_atom_site_occupancy
_atom_site_U_iso_or_equiv
_atom_site_type_symbol
_atom_site_attached_hydrogens
As 0.75000 0.25000 0.00000 1.00000 0.02128 As 0
U 0.25000 0.25000 0.05120 1.00000 0.03217 U 0
Oa 0.25000 0.25000 0.15100 1.00000 ? O 0
Ob 0.25000 0.25000 0.95600 1.00000 0.03800 O 0
Oc 0.69600 0.07600 0.44700 1.00000 ? O 0
O-Hd 0.15800 0.99300 0.31700 0.75000 0.04179 O 1
NH4 0.15800 0.99300 0.31700 0.25000 0.04179 N 4

loop_
_cod_changelog_entry_id
_cod_changelog_entry_author
_cod_changelog_entry_date
_cod_changelog_entry_text
1
;cod-tools version 3.8.0
Id: cif_guess_AMCSD_atom_types 9562 2023-05-06 06:02:25Z saulius
;
2023-05-14T12:29:58+03:00
;Derived atom types and hydrogen counts
from atom names that follow the AMCSD naming convention
(Wat == water, O-H == hydroxyl).
;
2 'Saulius Gra\<zulis' 2023-05-14T12:32:37+03:00
;Updating atom types and hydrogen counts.
;
3 'Saulius Gra\<zulis' 2023-05-14T12:32:37+03:00
; Marking this strucure as suboptimal and noting the
optimal structure COD entry.

The reason is that the upstream AMCSD entry had its
atom coordinate loop changed (resulting in the
formula change) and was deposited under the
different COD ID.
;
